data_4023003
loop_
_publ_author_name
'Lee J. Higham'
'Jimmy Muldoon'
'P. Gabriel Kelly'
'David M. Corr'
'Helge M\"uller-Bunz'
'Declan G. Gilheany'

_publ_section_title
;
 A Re-Evaluation of the Electrophilic Substitution Reactions
 of the Ramirez Ylide
;
_journal_name_full 'Journal of Organic Chemistry'
_journal_page_first 8780
_journal_page_last 8785
_journal_paper_doi 10.1021/jo7014104
_journal_volume 72
_journal_year 2007
_chemical_formula_sum 'C28 H22 N O2 P'
_chemical_formula_weight 435.44
_chemical_name_systematic
; 
 ? 
;
_space_group_IT_number 2
_symmetry_cell_setting triclinic
_symmetry_space_group_name_Hall '-P 1'
_symmetry_space_group_name_H-M 'P -1'
_atom_sites_solution_hydrogens difmap
_atom_sites_solution_primary direct
_atom_sites_solution_secondary difmap
_audit_creation_method SHELXL-97
_cell_angle_alpha 90.788(2)
_cell_angle_beta 104.9850(10)
_cell_angle_gamma 106.1780(10)
_cell_formula_units_Z 2
_cell_length_a 9.4476(8)
_cell_length_b 11.1704(10)
_cell_length_c 11.3355(10)
_cell_measurement_reflns_used 9076
_cell_measurement_temperature 100(2)
_cell_measurement_theta_max 29.28
_cell_measurement_theta_min 2.33
_cell_volume 1105.08(17)
_computing_cell_refinement 'Bruker SMART'
_computing_data_collection 'Bruker SMART'
_computing_data_reduction 'Bruker SAINT'
_computing_molecular_graphics 'Bruker SHELXTL'
_computing_publication_material 'Bruker SHELXTL'
_computing_structure_refinement 'SHELXL-97 (Sheldrick, 1997)'
_computing_structure_solution 'SHELXS-97 (Sheldrick, 1990)'
_diffrn_ambient_temperature 100(2)
_diffrn_measured_fraction_theta_full 0.927
_diffrn_measured_fraction_theta_max 0.927
_diffrn_measurement_device_type 'CCD area detector'
_diffrn_measurement_method 'phi and omega scans'
_diffrn_radiation_monochromator graphite
_diffrn_radiation_source 'fine-focus sealed tube'
_diffrn_radiation_type MoK\a
_diffrn_radiation_wavelength 0.71073
_diffrn_reflns_av_R_equivalents 0.0239
_diffrn_reflns_av_sigmaI/netI 0.0243
_diffrn_reflns_limit_h_max 12
_diffrn_reflns_limit_h_min -12
_diffrn_reflns_limit_k_max 15
_diffrn_reflns_limit_k_min -14
_diffrn_reflns_limit_l_max 15
_diffrn_reflns_limit_l_min -15
_diffrn_reflns_number 20372
_diffrn_reflns_theta_full 29.49
_diffrn_reflns_theta_max 29.49
_diffrn_reflns_theta_min 2.33
_exptl_absorpt_coefficient_mu 0.150
_exptl_absorpt_correction_T_max 0.9286
_exptl_absorpt_correction_T_min 0.8248
_exptl_absorpt_correction_type multi-scan
_exptl_absorpt_process_details SADABS
_exptl_crystal_colour yellow
_exptl_crystal_density_diffrn 1.309
_exptl_crystal_density_method 'not measured'
_exptl_crystal_description block
_exptl_crystal_F_000 456
_exptl_crystal_size_max 0.50
_exptl_crystal_size_mid 0.50
_exptl_crystal_size_min 0.50
_refine_diff_density_max 0.529
_refine_diff_density_min -0.227
_refine_diff_density_rms 0.056
_refine_ls_extinction_method none
_refine_ls_goodness_of_fit_ref 1.033
_refine_ls_hydrogen_treatment refall
_refine_ls_matrix_type full
_refine_ls_number_parameters 377
_refine_ls_number_reflns 5703
_refine_ls_number_restraints 0
_refine_ls_restrained_S_all 1.033
_refine_ls_R_factor_all 0.0434
_refine_ls_R_factor_gt 0.0392
_refine_ls_shift/su_max 0.012
_refine_ls_shift/su_mean 0.001
_refine_ls_structure_factor_coef Fsqd
_refine_ls_weighting_details 'calc w=1/[\s^2^(Fo^2^)+(0.0590P)^2^+0.4030P] where P=(Fo^2^+2Fc^2^)/3'
_refine_ls_weighting_scheme calc
_refine_ls_wR_factor_gt 0.1018
_refine_ls_wR_factor_ref 0.1047
_reflns_number_gt 5135
_reflns_number_total 5703
_reflns_threshold_expression >2sigma(I)
_cod_data_source_file jo7014104-File005.cif
_cod_data_source_block gil16
_cod_depositor_comments
;
The following automatic conversions were performed:
'_symmetry_cell_setting' value 'Triclinic' changed to 'triclinic'
according to '/home/saulius/struct/CIF-dictionaries/cif_core.dic'
dictionary named 'cif_core.dic' version 2.4.1 from 2010-06-29.

Automatic conversion script
Id: cif_fix_enum 1527 2010-12-29 10:47:43Z saulius 
;
_cod_database_code 4023003

loop_
_symmetry_equiv_pos_as_xyz
'x, y, z'
'-x, -y, -z'

loop_
_atom_site_label
_atom_site_type_symbol
_atom_site_fract_x
_atom_site_fract_y
_atom_site_fract_z
_atom_site_U_iso_or_equiv
_atom_site_adp_type
_atom_site_occupancy
_atom_site_symmetry_multiplicity
_atom_site_calc_flag
P P 0.47602(3) 0.63166(3) 0.77307(3) 0.01440(9) Uani 1 1 d
C1 C 0.35088(13) 0.48242(11) 0.76734(11) 0.0164(2) Uani 1 1 d
C2 C 0.34179(13) 0.37301(11) 0.70060(11) 0.0170(2) Uani 1 1 d
H2 H 0.4043(17) 0.3642(14) 0.6498(14) 0.017(3) Uiso 1 1 d
C3 C 0.21927(13) 0.27561(11) 0.72044(11) 0.0164(2) Uani 1 1 d
C4 C 0.15170(13) 0.32847(11) 0.79970(11) 0.0183(2) Uani 1 1 d
H4 H 0.0682(19) 0.2843(16) 0.8294(15) 0.026(4) Uiso 1 1 d
C5 C 0.23144(14) 0.45309(11) 0.82885(11) 0.0188(2) Uani 1 1 d
H5 H 0.2138(18) 0.5121(15) 0.8849(15) 0.023(4) Uiso 1 1 d
C6 C 0.18546(13) 0.15086(11) 0.67153(10) 0.0165(2) Uani 1 1 d
H6 H 0.2541(17) 0.1390(14) 0.6231(14) 0.019(4) Uiso 1 1 d
C7 C 0.07317(13) 0.04528(11) 0.67978(11) 0.0171(2) Uani 1 1 d
C8 C -0.04164(14) 0.04611(11) 0.74016(11) 0.0199(2) Uani 1 1 d
N N -0.13340(13) 0.04603(11) 0.78937(12) 0.0278(3) Uani 1 1 d
C9 C 0.07277(13) -0.07541(11) 0.62550(10) 0.0172(2) Uani 1 1 d
O1 O 0.16859(10) -0.09030(8) 0.57852(8) 0.02193(19) Uani 1 1 d
O2 O -0.04704(10) -0.16916(8) 0.63680(8) 0.02182(19) Uani 1 1 d
C10 C -0.04881(17) -0.29303(12) 0.59691(13) 0.0247(3) Uani 1 1 d
H10A H -0.0455(19) -0.2976(16) 0.5137(16) 0.028(4) Uiso 1 1 d
H10B H 0.037(2) -0.3162(17) 0.6510(17) 0.033(4) Uiso 1 1 d
H10C H -0.145(2) -0.3462(18) 0.6053(17) 0.040(5) Uiso 1 1 d
C11 C 0.67465(13) 0.63841(11) 0.82902(10) 0.0161(2) Uani 1 1 d
C12 C 0.72169(14) 0.53178(11) 0.81920(11) 0.0186(2) Uani 1 1 d
H12 H 0.6471(18) 0.4512(15) 0.7850(14) 0.023(4) Uiso 1 1 d
C13 C 0.87650(14) 0.53993(12) 0.86063(12) 0.0207(2) Uani 1 1 d
H13 H 0.9109(19) 0.4666(16) 0.8533(15) 0.026(4) Uiso 1 1 d
C14 C 0.98308(14) 0.65368(12) 0.91157(11) 0.0210(2) Uani 1 1 d
H14 H 1.0917(19) 0.6591(16) 0.9381(15) 0.027(4) Uiso 1 1 d
C15 C 0.93652(14) 0.75954(12) 0.92151(11) 0.0204(2) Uani 1 1 d
H15 H 1.0062(18) 0.8368(15) 0.9563(14) 0.021(4) Uiso 1 1 d
C16 C 0.78235(14) 0.75249(11) 0.88074(11) 0.0187(2) Uani 1 1 d
H16 H 0.7501(19) 0.8237(16) 0.8855(15) 0.027(4) Uiso 1 1 d
C17 C 0.44477(14) 0.69157(11) 0.62476(11) 0.0176(2) Uani 1 1 d
C18 C 0.55299(15) 0.79569(12) 0.60146(12) 0.0219(2) Uani 1 1 d
H18 H 0.6501(19) 0.8314(15) 0.6603(15) 0.024(4) Uiso 1 1 d
C19 C 0.51741(18) 0.85116(13) 0.49303(13) 0.0276(3) Uani 1 1 d
H19 H 0.589(2) 0.9242(17) 0.4790(17) 0.035(5) Uiso 1 1 d
C20 C 0.37571(19) 0.80277(15) 0.40821(13) 0.0303(3) Uani 1 1 d
H20 H 0.347(2) 0.8428(18) 0.3369(18) 0.037(5) Uiso 1 1 d
C21 C 0.26967(18) 0.69791(15) 0.42967(12) 0.0294(3) Uani 1 1 d
H21 H 0.169(2) 0.6622(17) 0.3696(17) 0.034(4) Uiso 1 1 d
C22 C 0.30352(15) 0.64173(13) 0.53808(12) 0.0227(3) Uani 1 1 d
H22 H 0.2298(19) 0.5718(16) 0.5519(15) 0.029(4) Uiso 1 1 d
C23 C 0.43776(13) 0.73417(10) 0.87636(11) 0.0158(2) Uani 1 1 d
C24 C 0.35889(13) 0.82026(11) 0.83137(11) 0.0174(2) Uani 1 1 d
H24 H 0.3333(17) 0.8294(14) 0.7476(15) 0.019(4) Uiso 1 1 d
C25 C 0.31939(13) 0.89107(11) 0.91227(12) 0.0201(2) Uani 1 1 d
H25 H 0.2646(19) 0.9500(16) 0.8810(15) 0.026(4) Uiso 1 1 d
C26 C 0.35748(13) 0.87680(12) 1.03704(12) 0.0201(2) Uani 1 1 d
H26 H 0.3295(18) 0.9228(15) 1.0900(15) 0.022(4) Uiso 1 1 d
C27 C 0.43835(14) 0.79278(12) 1.08177(11) 0.0205(2) Uani 1 1 d
H27 H 0.4701(18) 0.7864(15) 1.1683(15) 0.021(4) Uiso 1 1 d
C28 C 0.47926(14) 0.72138(11) 1.00239(11) 0.0192(2) Uani 1 1 d
H28 H 0.5330(18) 0.6610(15) 1.0329(14) 0.022(4) Uiso 1 1 d

loop_
_atom_site_aniso_label
_atom_site_aniso_U_11
_atom_site_aniso_U_22
_atom_site_aniso_U_33
_atom_site_aniso_U_23
_atom_site_aniso_U_13
_atom_site_aniso_U_12
P 0.01372(14) 0.01331(14) 0.01624(15) 0.00314(10) 0.00417(11) 0.00389(10)
C1 0.0146(5) 0.0151(5) 0.0189(5) 0.0032(4) 0.0044(4) 0.0033(4)
C2 0.0154(5) 0.0177(5) 0.0181(5) 0.0029(4) 0.0056(4) 0.0040(4)
C3 0.0155(5) 0.0161(5) 0.0171(5) 0.0040(4) 0.0040(4) 0.0043(4)
C4 0.0164(5) 0.0182(5) 0.0211(6) 0.0041(4) 0.0075(4) 0.0041(4)
C5 0.0177(5) 0.0182(6) 0.0225(6) 0.0029(4) 0.0080(4) 0.0057(4)
C6 0.0152(5) 0.0184(5) 0.0157(5) 0.0035(4) 0.0035(4) 0.0052(4)
C7 0.0172(5) 0.0164(5) 0.0173(5) 0.0031(4) 0.0038(4) 0.0049(4)
C8 0.0200(6) 0.0132(5) 0.0244(6) 0.0023(4) 0.0054(5) 0.0020(4)
N 0.0269(6) 0.0195(5) 0.0388(7) 0.0012(5) 0.0165(5) 0.0030(4)
C9 0.0179(5) 0.0163(5) 0.0152(5) 0.0040(4) 0.0016(4) 0.0040(4)
O1 0.0231(4) 0.0205(4) 0.0236(4) 0.0019(3) 0.0080(4) 0.0071(3)
O2 0.0244(4) 0.0148(4) 0.0249(4) 0.0020(3) 0.0080(4) 0.0024(3)
C10 0.0322(7) 0.0145(6) 0.0239(6) 0.0006(5) 0.0053(5) 0.0036(5)
C11 0.0138(5) 0.0174(5) 0.0174(5) 0.0044(4) 0.0050(4) 0.0045(4)
C12 0.0175(5) 0.0167(5) 0.0213(6) 0.0032(4) 0.0054(4) 0.0044(4)
C13 0.0192(6) 0.0203(6) 0.0249(6) 0.0044(5) 0.0068(5) 0.0087(5)
C14 0.0153(5) 0.0263(6) 0.0217(6) 0.0053(5) 0.0050(4) 0.0065(5)
C15 0.0167(5) 0.0201(6) 0.0218(6) 0.0014(5) 0.0048(4) 0.0016(4)
C16 0.0182(5) 0.0170(5) 0.0218(6) 0.0028(4) 0.0068(4) 0.0053(4)
C17 0.0213(6) 0.0178(5) 0.0164(5) 0.0038(4) 0.0068(4) 0.0084(4)
C18 0.0252(6) 0.0206(6) 0.0247(6) 0.0055(5) 0.0119(5) 0.0095(5)
C19 0.0409(8) 0.0257(7) 0.0299(7) 0.0125(5) 0.0231(6) 0.0185(6)
C20 0.0488(9) 0.0376(8) 0.0202(6) 0.0122(5) 0.0177(6) 0.0292(7)
C21 0.0360(7) 0.0381(8) 0.0178(6) 0.0013(5) 0.0036(5) 0.0200(6)
C22 0.0248(6) 0.0238(6) 0.0197(6) 0.0015(5) 0.0046(5) 0.0087(5)
C23 0.0142(5) 0.0144(5) 0.0188(5) 0.0022(4) 0.0051(4) 0.0035(4)
C24 0.0151(5) 0.0166(5) 0.0188(6) 0.0027(4) 0.0028(4) 0.0035(4)
C25 0.0161(5) 0.0175(5) 0.0269(6) 0.0030(5) 0.0051(5) 0.0059(4)
C26 0.0163(5) 0.0191(6) 0.0250(6) -0.0018(5) 0.0076(5) 0.0036(4)
C27 0.0201(6) 0.0229(6) 0.0183(6) 0.0020(4) 0.0059(5) 0.0050(5)
C28 0.0193(5) 0.0189(6) 0.0200(6) 0.0045(4) 0.0047(4) 0.0070(4)

loop_
_atom_type_symbol
_atom_type_description
_atom_type_scat_dispersion_real
_atom_type_scat_dispersion_imag
_atom_type_scat_source
C C 0.0033 0.0016 'International Tables Vol C Tables 4.2.6.8 and 6.1.1.4'
H H 0.0000 0.0000 'International Tables Vol C Tables 4.2.6.8 and 6.1.1.4'
N N 0.0061 0.0033 'International Tables Vol C Tables 4.2.6.8 and 6.1.1.4'
O O 0.0106 0.0060 'International Tables Vol C Tables 4.2.6.8 and 6.1.1.4'
P P 0.1023 0.0942 'International Tables Vol C Tables 4.2.6.8 and 6.1.1.4'

loop_
_geom_angle_atom_site_label_1
_geom_angle_atom_site_label_2
_geom_angle_atom_site_label_3
_geom_angle
C1 P C23 108.02(5)
C1 P C11 113.48(5)
C23 P C11 107.30(5)
C1 P C17 111.10(6)
C23 P C17 107.74(5)
C11 P C17 108.98(5)
C2 C1 C5 107.90(10)
C2 C1 P 127.80(9)
C5 C1 P 124.24(9)
C1 C2 C3 107.89(10)
C1 C2 H2 127.0(9)
C3 C2 H2 125.1(9)
C6 C3 C2 122.09(11)
C6 C3 C4 130.29(11)
C2 C3 C4 107.54(10)
C5 C4 C3 108.38(10)
C5 C4 H4 125.7(10)
C3 C4 H4 125.9(10)
C4 C5 C1 108.28(10)
C4 C5 H5 126.4(9)
C1 C5 H5 125.3(10)
C7 C6 C3 130.70(11)
C7 C6 H6 115.6(9)
C3 C6 H6 113.7(9)
C6 C7 C8 123.33(11)
C6 C7 C9 118.36(11)
C8 C7 C9 118.30(10)
N C8 C7 179.37(14)
O1 C9 O2 123.58(11)
O1 C9 C7 124.97(11)
O2 C9 C7 111.44(10)
C9 O2 C10 115.37(10)
O2 C10 H10A 110.9(10)
O2 C10 H10B 110.0(11)
H10A C10 H10B 111.2(15)
O2 C10 H10C 103.7(11)
H10A C10 H10C 110.7(15)
H10B C10 H10C 110.1(16)
C12 C11 C16 120.11(11)
C12 C11 P 120.65(9)
C16 C11 P 119.23(9)
C13 C12 C11 119.61(11)
C13 C12 H12 119.6(9)
C11 C12 H12 120.8(9)
C14 C13 C12 120.01(11)
C14 C13 H13 119.6(10)
C12 C13 H13 120.4(10)
C15 C14 C13 120.43(11)
C15 C14 H14 120.1(10)
C13 C14 H14 119.5(10)
C14 C15 C16 120.07(12)
C14 C15 H15 121.8(10)
C16 C15 H15 118.1(10)
C15 C16 C11 119.76(11)
C15 C16 H16 120.7(10)
C11 C16 H16 119.5(10)
C22 C17 C18 120.11(11)
C22 C17 P 118.95(9)
C18 C17 P 120.53(9)
C19 C18 C17 119.55(13)
C19 C18 H18 119.3(10)
C17 C18 H18 121.1(10)
C20 C19 C18 120.11(13)
C20 C19 H19 120.4(11)
C18 C19 H19 119.5(11)
C21 C20 C19 120.49(12)
C21 C20 H20 118.4(12)
C19 C20 H20 121.0(12)
C20 C21 C22 120.01(13)
C20 C21 H21 121.2(10)
C22 C21 H21 118.8(11)
C21 C22 C17 119.70(13)
C21 C22 H22 119.0(10)
C17 C22 H22 121.3(10)
C24 C23 C28 120.21(11)
C24 C23 P 120.59(9)
C28 C23 P 119.07(9)
C25 C24 C23 119.50(11)
C25 C24 H24 120.7(10)
C23 C24 H24 119.8(10)
C24 C25 C26 120.49(11)
C24 C25 H25 119.3(10)
C26 C25 H25 120.2(10)
C25 C26 C27 119.87(11)
C25 C26 H26 120.2(10)
C27 C26 H26 120.0(10)
C28 C27 C26 120.49(11)
C28 C27 H27 119.4(9)
C26 C27 H27 120.0(9)
C27 C28 C23 119.41(11)
C27 C28 H28 120.7(9)
C23 C28 H28 119.8(9)

loop_
_geom_bond_atom_site_label_1
_geom_bond_atom_site_label_2
_geom_bond_distance
P C1 1.7436(12)
P C23 1.7960(12)
P C11 1.7982(12)
P C17 1.8015(12)
C1 C2 1.3985(16)
C1 C5 1.4401(16)
C2 C3 1.4190(16)
C2 H2 0.947(15)
C3 C6 1.4108(16)
C3 C4 1.4337(16)
C4 C5 1.3743(17)
C4 H4 0.950(17)
C5 H5 0.985(16)
C6 C7 1.3719(16)
C6 H6 0.985(15)
C7 C8 1.4263(17)
C7 C9 1.4728(16)
C8 N 1.1456(17)
C9 O1 1.2090(15)
C9 O2 1.3462(14)
O2 C10 1.4440(15)
C10 H10A 0.953(18)
C10 H10B 0.979(19)
C10 H10C 0.968(19)
C11 C12 1.3949(16)
C11 C16 1.3969(16)
C12 C13 1.3919(17)
C12 H12 0.976(16)
C13 C14 1.3885(18)
C13 H13 0.971(17)
C14 C15 1.3843(18)
C14 H14 0.976(17)
C15 C16 1.3886(17)
C15 H15 0.935(16)
C16 H16 0.934(17)
C17 C22 1.3962(18)
C17 C18 1.3976(17)
C18 C19 1.3896(18)
C18 H18 0.958(17)
C19 C20 1.388(2)
C19 H19 0.949(19)
C20 C21 1.384(2)
C20 H20 0.944(19)
C21 C22 1.3914(18)
C21 H21 0.985(18)
C22 H22 0.936(17)
C23 C24 1.3987(16)
C23 C28 1.4008(16)
C24 C25 1.3883(17)
C24 H24 0.932(16)
C25 C26 1.3893(18)
C25 H25 0.964(17)
C26 C27 1.3908(18)
C26 H26 0.919(16)
C27 C28 1.3881(17)
C27 H27 0.958(16)
C28 H28 0.969(16)

loop_
_geom_torsion_atom_site_label_1
_geom_torsion_atom_site_label_2
_geom_torsion_atom_site_label_3
_geom_torsion_atom_site_label_4
_geom_torsion
C23 P C1 C2 -178.73(10)
C11 P C1 C2 -59.89(12)
C17 P C1 C2 63.31(12)
C23 P C1 C5 4.38(12)
C11 P C1 C5 123.21(10)
C17 P C1 C5 -113.58(10)
C5 C1 C2 C3 -0.50(13)
P C1 C2 C3 -177.80(9)
C1 C2 C3 C6 -176.15(11)
C1 C2 C3 C4 0.87(13)
C6 C3 C4 C5 175.77(12)
C2 C3 C4 C5 -0.92(13)
C3 C4 C5 C1 0.61(14)
C2 C1 C5 C4 -0.07(14)
P C1 C5 C4 177.35(9)
C2 C3 C6 C7 -179.62(12)
C4 C3 C6 C7 4.1(2)
C3 C6 C7 C8 3.1(2)
C3 C6 C7 C9 -175.75(11)
C6 C7 C8 N -120(15)
C9 C7 C8 N 59(15)
C6 C7 C9 O1 3.61(18)
C8 C7 C9 O1 -175.29(11)
C6 C7 C9 O2 -177.68(10)
C8 C7 C9 O2 3.41(15)
O1 C9 O2 C10 4.50(17)
C7 C9 O2 C10 -174.22(10)
C1 P C11 C12 24.58(12)
C23 P C11 C12 143.82(10)
C17 P C11 C12 -99.78(10)
C1 P C11 C16 -156.54(9)
C23 P C11 C16 -37.30(11)
C17 P C11 C16 79.10(11)
C16 C11 C12 C13 -0.33(18)
P C11 C12 C13 178.54(9)
C11 C12 C13 C14 0.11(18)
C12 C13 C14 C15 -0.02(19)
C13 C14 C15 C16 0.16(19)
C14 C15 C16 C11 -0.38(19)
C12 C11 C16 C15 0.46(18)
P C11 C16 C15 -178.42(9)
C1 P C17 C22 21.83(12)
C23 P C17 C22 -96.31(11)
C11 P C17 C22 147.58(10)
C1 P C17 C18 -165.45(10)
C23 P C17 C18 76.42(11)
C11 P C17 C18 -39.70(11)
C22 C17 C18 C19 1.72(18)
P C17 C18 C19 -170.92(10)
C17 C18 C19 C20 -0.46(19)
C18 C19 C20 C21 -1.1(2)
C19 C20 C21 C22 1.3(2)
C20 C21 C22 C17 -0.1(2)
C18 C17 C22 C21 -1.46(19)
P C17 C22 C21 171.29(10)
C1 P C23 C24 -104.91(10)
C11 P C23 C24 132.40(10)
C17 P C23 C24 15.19(11)
C1 P C23 C28 71.03(10)
C11 P C23 C28 -51.66(11)
C17 P C23 C28 -168.87(9)
C28 C23 C24 C25 -1.30(17)
P C23 C24 C25 174.61(9)
C23 C24 C25 C26 -0.07(18)
C24 C25 C26 C27 1.24(18)
C25 C26 C27 C28 -1.06(18)
C26 C27 C28 C23 -0.29(18)
C24 C23 C28 C27 1.47(18)
P C23 C28 C27 -174.49(9)

loop_
_cod_related_entry_id
_cod_related_entry_database
_cod_related_entry_code
1 ChemSpider 21197204
